data_2002205
loop_
_publ_author_name
'Pausch, H'
'Mueller-Buschbaum, Hk'

_publ_section_title
;
Ein neuer Bautyp zur Formel Me2+ Me3+ O4. Sr Cr2 O4
;
_journal_name_full
;
Zeitschrift fuer Anorganische und Allgemeine Chemie
;
_journal_page_first 1
_journal_page_last 7
_journal_paper_doi 10.1002/zaac.19744050102
_journal_volume 405
_journal_year 1974
_chemical_formula_structural 'Sr Cr2 O4'
_chemical_formula_sum 'Cr2 O4 Sr'
_chemical_name_systematic 'Strontium dichromium oxide'
_space_group_IT_number 59
_symmetry_cell_setting orthorhombic
_symmetry_space_group_name_Hall 'P 2 2ab -1ab'
_symmetry_space_group_name_H-M 'P m m n :1'
_cell_angle_alpha 90
_cell_angle_beta 90
_cell_angle_gamma 90
_cell_formula_units_Z 4
_cell_length_a 11.643
_cell_length_b 5.881
_cell_length_c 5.115
_cell_volume 350.2
_exptl_crystal_density_meas 4.81
_refine_ls_R_factor_all 0.069
_cod_original_sg_symbol_H-M 'P m m n S'
_cod_database_code 2002205

loop_
_symmetry_equiv_pos_as_xyz
x,y,z
-x,-y,z
1/2-x,1/2-y,-z
1/2-x,1/2+y,-z
-x,y,z
x,-y,z
1/2+x,1/2+y,-z
1/2+x,1/2-y,-z

loop_
_atom_site_label
_atom_site_type_symbol
_atom_site_symmetry_multiplicity
_atom_site_Wyckoff_symbol
_atom_site_fract_x
_atom_site_fract_y
_atom_site_fract_z
_atom_site_occupancy
_atom_site_attached_hydrogens
_atom_site_calc_flag
Sr1 Sr2+ 2 b 0. 0.5 0.1401 1. 0 d
Sr2 Sr2+ 2 a 0.5 0.5 0.4523 1. 0 d
Cr1 Cr3+ 4 f 0.257 0. 0.4951 1. 0 d
Cr2 Cr3+ 4 c 0.25 0.25 0. 1. 0 d
O1 O2- 4 f 0.34 0. 0.166 1. 0 d
O2 O2- 4 f 0.165 0. 0.83 1. 0 d
O3 O2- 8 g 0.155 0.248 0.333 1. 0 d

loop_
_atom_type_symbol
_atom_type_oxidation_number
Sr2+ 2.000
Cr3+ 3.000
O2- -2.000
